data_7710485
loop_
_publ_author_name
'Yang, Feng'
'Qin, Yaqi'
'Wang, Pengcheng'
'Lin, Qiuhan'
'Xu, Yuangang'
'Lu, Ming'

_publ_section_title
;
 Nitrogen-rich ion salts of 1-hydroxytetrazole-5-hydrazide: a new series
 of high energy compounds that combine good stability and high energy
 performance
;
_journal_name_full 'Dalton Transactions'
_journal_paper_doi 10.1039/D2DT01173E
_journal_year 2022
_chemical_formula_moiety 'C2 H4 N6 O2, 1.5(H2 O)'
_chemical_formula_sum 'C2 H7 N6 O3.5'
_chemical_formula_weight 171.13
_space_group_crystal_system triclinic
_space_group_IT_number 2
_space_group_name_Hall '-P 1'
_space_group_name_H-M_alt 'P -1'
_atom_sites_solution_hydrogens mixed
_audit_creation_method SHELXL-2018/3
_audit_update_record
;
2021-10-12 deposited with the CCDC.	2022-06-15 downloaded from the CCDC.
;
_cell_angle_alpha 70.6800(10)
_cell_angle_beta 71.5520(10)
_cell_angle_gamma 77.6680(10)
_cell_formula_units_Z 4
_cell_length_a 8.5771(4)
_cell_length_b 8.9197(4)
_cell_length_c 9.7491(5)
_cell_measurement_reflns_used 6745
_cell_measurement_temperature 296(2)
_cell_measurement_theta_max 28.29
_cell_measurement_theta_min 2.30
_cell_volume 662.73(5)
_computing_cell_refinement 'Bruker SAINT'
_computing_data_collection 'Bruker APEX3'
_computing_data_reduction 'Bruker SAINT'
_computing_molecular_graphics 'Bruker SHELXTL'
_computing_publication_material 'Bruker SHELXTL'
_computing_structure_refinement 'SHELXL-2018/3 (Sheldrick, 2018)'
_computing_structure_solution 'SHELXT 2014/5 (Sheldrick, 2014)'
_diffrn_ambient_temperature 296(2)
_diffrn_detector_area_resol_mean 10.42
_diffrn_measured_fraction_theta_full 0.992
_diffrn_measured_fraction_theta_max 0.992
_diffrn_measurement_device_type 'Bruker D8 QUEST PHOTON 100'
_diffrn_measurement_method '\f and \w scans'
_diffrn_radiation_type MoK\a
_diffrn_radiation_wavelength 0.71073
_diffrn_reflns_av_R_equivalents 0.0224
_diffrn_reflns_av_unetI/netI 0.0233
_diffrn_reflns_Laue_measured_fraction_full 0.992
_diffrn_reflns_Laue_measured_fraction_max 0.992
_diffrn_reflns_limit_h_max 11
_diffrn_reflns_limit_h_min -11
_diffrn_reflns_limit_k_max 11
_diffrn_reflns_limit_k_min -11
_diffrn_reflns_limit_l_max 12
_diffrn_reflns_limit_l_min -13
_diffrn_reflns_number 10488
_diffrn_reflns_point_group_measured_fraction_full 0.992
_diffrn_reflns_point_group_measured_fraction_max 0.992
_diffrn_reflns_theta_full 25.242
_diffrn_reflns_theta_max 28.377
_diffrn_reflns_theta_min 2.297
_diffrn_source.source 'Ius 2.0'
_diffrn_source.type microfocus

_exptl_absorpt_coefficient_mu 0.156
_exptl_absorpt_correction_T_max 0.7456
_exptl_absorpt_correction_T_min 0.6692
_exptl_absorpt_correction_type multi-scan
_exptl_absorpt_process_details sadabs
_exptl_crystal_colour yellow
_exptl_crystal_density_diffrn 1.715
_exptl_crystal_description block
_exptl_crystal_F_000 356
_exptl_crystal_size_max 0.250
_exptl_crystal_size_mid 0.230
_exptl_crystal_size_min 0.210
_refine_diff_density_max 0.309
_refine_diff_density_min -0.303
_refine_diff_density_rms 0.051
_refine_ls_extinction_method none
_refine_ls_goodness_of_fit_ref 1.014
_refine_ls_hydrogen_treatment constr
_refine_ls_matrix_type full
_refine_ls_number_parameters 219
_refine_ls_number_reflns 3305
_refine_ls_number_restraints 0
_refine_ls_restrained_S_all 1.014
_refine_ls_R_factor_all 0.0447
_refine_ls_R_factor_gt 0.0372
_refine_ls_shift/su_max 0.000
_refine_ls_shift/su_mean 0.000
_refine_ls_structure_factor_coef Fsqd
_refine_ls_weighting_details 'w=1/[\s^2^(Fo^2^)+(0.0654P)^2^+0.1471P] where P=(Fo^2^+2Fc^2^)/3'
_refine_ls_weighting_scheme calc
_refine_ls_wR_factor_gt 0.1020
_refine_ls_wR_factor_ref 0.1074
_reflns_Friedel_coverage 0.000
_reflns_number_gt 2833
_reflns_number_total 3305
_reflns_threshold_expression 'I > 2\s(I)'
_cod_data_source_file d2dt01173e2.cif
_cod_data_source_block YF_075_a
_cod_depositor_comments
;

2024-09-23
Z value and formula fixed to values more according to usual
chemical conventions.                 miguel
;
_cod_original_formula_sum 'C4 H14 N12 O7'
_cod_original_formula_weight 342.27
_cod_original_formula_moiety '2(C2 H4 N6 O2), 3(H2 O)'
_cod_original_formula_units_Z 2
_cod_original_cell_volume 662.73(6)
_cod_database_code 7710485
_shelx_shelxl_version_number 2018/3
_shelx_space_group_comment
;
The symmetry employed for this shelxl refinement is uniquely defined
by the following loop, which should always be used as a source of
symmetry information in preference to the above space-group names.
They are only intended as comments.
;
_shelx_estimated_absorpt_t_min 0.962
_shelx_estimated_absorpt_t_max 0.968

loop_
_space_group_symop_operation_xyz
'x, y, z'
'-x, -y, -z'

loop_
_atom_site_label
_atom_site_type_symbol
_atom_site_fract_x
_atom_site_fract_y
_atom_site_fract_z
_atom_site_U_iso_or_equiv
_atom_site_adp_type
_atom_site_occupancy
_atom_site_site_symmetry_order
_atom_site_calc_flag
_atom_site_refinement_flags_posn
_atom_site_refinement_flags_adp
_atom_site_refinement_flags_occupancy
_atom_site_disorder_assembly
_atom_site_disorder_group
C1 C 0.59754(14) 0.64507(14) -0.14774(13) 0.0233(2) Uani 1 1 d . . . . .
C2 C 0.47794(15) 0.77695(15) -0.10206(13) 0.0252(2) Uani 1 1 d . . . . .
C3 C -0.06549(13) 0.80949(13) 0.60350(12) 0.0202(2) Uani 1 1 d . . . . .
C4 C 0.07580(14) 0.70526(13) 0.65542(13) 0.0216(2) Uani 1 1 d . . . . .
N1 N 0.61103(12) 0.58649(12) -0.26202(11) 0.0237(2) Uani 1 1 d . . . . .
N2 N 0.73770(14) 0.46929(14) -0.26540(14) 0.0339(3) Uani 1 1 d . . . . .
N3 N 0.79862(15) 0.45828(14) -0.15382(14) 0.0364(3) Uani 1 1 d . . . . .
N4 N 0.71478(14) 0.56554(14) -0.07950(13) 0.0311(2) Uani 1 1 d . . . . .
N5 N 0.36619(13) 0.84205(13) -0.18066(12) 0.0280(2) Uani 1 1 d . . . . .
H5 H 0.363959 0.807570 -0.252544 0.034 Uiso 1 1 calc R U . . .
N6 N 0.25165(14) 0.97004(14) -0.14082(12) 0.0315(3) Uani 1 1 d . . . . .
H6A H 0.220260 0.949906 -0.040925 0.047 Uiso 1 1 calc R U . . .
H6B H 0.163572 0.980923 -0.174449 0.047 Uiso 1 1 calc R U . . .
H6C H 0.298911 1.060001 -0.181948 0.047 Uiso 1 1 calc R U . . .
N7 N -0.12338(12) 0.80407(12) 0.49249(11) 0.0220(2) Uani 1 1 d . . . . .
N8 N -0.24853(13) 0.92226(13) 0.47542(13) 0.0293(2) Uani 1 1 d . . . . .
N9 N -0.26509(13) 0.99607(13) 0.57678(13) 0.0293(2) Uani 1 1 d . . . . .
N10 N -0.15464(13) 0.92905(12) 0.65754(12) 0.0258(2) Uani 1 1 d . . . . .
N11 N 0.15306(12) 0.60167(12) 0.57499(12) 0.0243(2) Uani 1 1 d . . . . .
H11 H 0.126542 0.605930 0.495654 0.029 Uiso 1 1 calc R U . . .
N12 N 0.27923(12) 0.48529(12) 0.62400(12) 0.0258(2) Uani 1 1 d . . . . .
H12A H 0.353254 0.533198 0.635638 0.039 Uiso 1 1 calc R U . . .
H12B H 0.328773 0.432239 0.555647 0.039 Uiso 1 1 calc R U . . .
H12C H 0.235151 0.417130 0.711588 0.039 Uiso 1 1 calc R U . . .
O1 O 0.52529(11) 0.63342(11) -0.36308(10) 0.0304(2) Uani 1 1 d . . . . .
O2 O 0.48354(15) 0.82257(15) 0.00051(13) 0.0494(3) Uani 1 1 d . . . . .
O3 O -0.07188(12) 0.70481(11) 0.40982(11) 0.0311(2) Uani 1 1 d . . . . .
O4 O 0.11704(12) 0.71662(12) 0.75975(11) 0.0356(2) Uani 1 1 d . . . . .
O5 O 0.52635(13) 0.79529(13) 0.28287(12) 0.0401(3) Uani 1 1 d G . . . .
H5A H 0.490536 0.793051 0.211720 0.060 Uiso 1 1 d G U . . .
H5B H 0.447949 0.848216 0.332939 0.060 Uiso 1 1 d G U . . .
O6 O 0.87026(14) 0.69990(14) 0.09264(13) 0.0433(3) Uani 1 1 d G . . . .
H6D H 0.975061 0.678245 0.070378 0.065 Uiso 1 1 d G U . . .
H6E H 0.840904 0.669400 0.031612 0.065 Uiso 1 1 d G U . . .
O7 O 0.91955(13) 0.06809(12) 0.84415(11) 0.0347(2) Uani 1 1 d G . . . .
H7A H 0.885991 0.024804 0.794723 0.052 Uiso 1 1 d G U . . .
H7B H 0.941695 0.159286 0.783811 0.052 Uiso 1 1 d G U . . .

loop_
_atom_site_aniso_label
_atom_site_aniso_U_11
_atom_site_aniso_U_22
_atom_site_aniso_U_33
_atom_site_aniso_U_23
_atom_site_aniso_U_13
_atom_site_aniso_U_12
C1 0.0223(5) 0.0251(6) 0.0231(5) -0.0074(4) -0.0062(4) -0.0033(4)
C2 0.0260(6) 0.0282(6) 0.0239(6) -0.0106(5) -0.0075(4) -0.0018(5)
C3 0.0207(5) 0.0189(5) 0.0218(5) -0.0077(4) -0.0043(4) -0.0029(4)
C4 0.0214(5) 0.0203(5) 0.0248(5) -0.0083(4) -0.0064(4) -0.0026(4)
N1 0.0217(5) 0.0247(5) 0.0261(5) -0.0099(4) -0.0055(4) -0.0031(4)
N2 0.0297(6) 0.0308(6) 0.0419(6) -0.0163(5) -0.0093(5) 0.0042(4)
N3 0.0320(6) 0.0341(6) 0.0416(7) -0.0124(5) -0.0130(5) 0.0061(5)
N4 0.0288(5) 0.0328(6) 0.0314(6) -0.0084(5) -0.0116(4) 0.0012(4)
N5 0.0291(5) 0.0323(6) 0.0287(5) -0.0176(4) -0.0125(4) 0.0055(4)
N6 0.0290(5) 0.0367(6) 0.0284(5) -0.0146(5) -0.0091(4) 0.0077(5)
N7 0.0228(5) 0.0206(5) 0.0243(5) -0.0084(4) -0.0075(4) -0.0012(4)
N8 0.0272(5) 0.0278(5) 0.0334(6) -0.0097(4) -0.0121(4) 0.0030(4)
N9 0.0270(5) 0.0261(5) 0.0341(6) -0.0111(4) -0.0089(4) 0.0034(4)
N10 0.0255(5) 0.0240(5) 0.0286(5) -0.0123(4) -0.0061(4) 0.0013(4)
N11 0.0258(5) 0.0230(5) 0.0294(5) -0.0128(4) -0.0141(4) 0.0049(4)
N12 0.0231(5) 0.0230(5) 0.0358(6) -0.0131(4) -0.0131(4) 0.0035(4)
O1 0.0290(4) 0.0386(5) 0.0314(5) -0.0163(4) -0.0132(4) -0.0022(4)
O2 0.0558(7) 0.0628(7) 0.0480(6) -0.0385(6) -0.0320(5) 0.0191(6)
O3 0.0376(5) 0.0316(5) 0.0340(5) -0.0208(4) -0.0146(4) 0.0015(4)
O4 0.0371(5) 0.0428(5) 0.0382(5) -0.0238(4) -0.0201(4) 0.0068(4)
O5 0.0403(6) 0.0438(6) 0.0418(6) -0.0232(5) -0.0206(5) 0.0156(4)
O6 0.0451(6) 0.0438(6) 0.0398(6) -0.0176(5) -0.0077(5) 0.0009(5)
O7 0.0437(6) 0.0333(5) 0.0303(5) -0.0133(4) -0.0096(4) -0.0046(4)

loop_
_atom_type_symbol
_atom_type_description
_atom_type_scat_dispersion_real
_atom_type_scat_dispersion_imag
_atom_type_scat_source
C C 0.0033 0.0016 'International Tables Vol C Tables 4.2.6.8 and 6.1.1.4'
H H 0.0000 0.0000 'International Tables Vol C Tables 4.2.6.8 and 6.1.1.4'
N N 0.0061 0.0033 'International Tables Vol C Tables 4.2.6.8 and 6.1.1.4'
O O 0.0106 0.0060 'International Tables Vol C Tables 4.2.6.8 and 6.1.1.4'

loop_
_geom_angle_atom_site_label_1
_geom_angle_atom_site_label_2
_geom_angle_atom_site_label_3
_geom_angle
_geom_angle_site_symmetry_1
_geom_angle_site_symmetry_3
_geom_angle_publ_flag
N4 C1 N1 108.55(11) . . ?
N4 C1 C2 123.51(11) . . ?
N1 C1 C2 127.93(11) . . ?
O2 C2 N5 122.90(12) . . ?
O2 C2 C1 121.22(12) . . ?
N5 C2 C1 115.88(10) . . ?
N10 C3 N7 108.22(10) . . ?
N10 C3 C4 125.00(10) . . ?
N7 C3 C4 126.75(10) . . ?
O4 C4 N11 124.49(11) . . ?
O4 C4 C3 122.11(11) . . ?
N11 C4 C3 113.39(10) . . ?
O1 N1 N2 122.10(10) . . ?
O1 N1 C1 129.41(10) . . ?
N2 N1 C1 108.43(10) . . ?
N3 N2 N1 106.11(10) . . ?
N2 N3 N4 111.06(11) . . ?
C1 N4 N3 105.85(11) . . ?
C2 N5 N6 117.10(10) . . ?
C2 N5 H5 121.4 . . ?
N6 N5 H5 121.4 . . ?
N5 N6 H6A 109.5 . . ?
N5 N6 H6B 109.5 . . ?
H6A N6 H6B 109.5 . . ?
N5 N6 H6C 109.5 . . ?
H6A N6 H6C 109.5 . . ?
H6B N6 H6C 109.5 . . ?
O3 N7 C3 128.38(10) . . ?
O3 N7 N8 122.86(10) . . ?
C3 N7 N8 108.76(10) . . ?
N9 N8 N7 105.73(10) . . ?
N8 N9 N10 111.23(10) . . ?
C3 N10 N9 106.06(10) . . ?
C4 N11 N12 118.24(10) . . ?
C4 N11 H11 120.9 . . ?
N12 N11 H11 120.9 . . ?
N11 N12 H12A 109.5 . . ?
N11 N12 H12B 109.5 . . ?
H12A N12 H12B 109.5 . . ?
N11 N12 H12C 109.5 . . ?
H12A N12 H12C 109.5 . . ?
H12B N12 H12C 109.5 . . ?
H5A O5 H5B 104.5 . . ?
H6D O6 H6E 104.5 . . ?
H7A O7 H7B 104.5 . . ?

loop_
_geom_bond_atom_site_label_1
_geom_bond_atom_site_label_2
_geom_bond_distance
_geom_bond_site_symmetry_2
_geom_bond_publ_flag
C1 N4 1.3279(16) . ?
C1 N1 1.3438(15) . ?
C1 C2 1.4753(17) . ?
C2 O2 1.2149(15) . ?
C2 N5 1.3325(15) . ?
C3 N10 1.3297(14) . ?
C3 N7 1.3435(15) . ?
C3 C4 1.4780(16) . ?
C4 O4 1.2170(14) . ?
C4 N11 1.3405(15) . ?
N1 O1 1.3194(13) . ?
N1 N2 1.3376(15) . ?
N2 N3 1.3165(17) . ?
N3 N4 1.3389(17) . ?
N5 N6 1.4115(14) . ?
N5 H5 0.8600 . ?
N6 H6A 0.8900 . ?
N6 H6B 0.8900 . ?
N6 H6C 0.8900 . ?
N7 O3 1.3070(13) . ?
N7 N8 1.3435(14) . ?
N8 N9 1.3160(16) . ?
N9 N10 1.3392(15) . ?
N11 N12 1.4129(13) . ?
N11 H11 0.8600 . ?
N12 H12A 0.8900 . ?
N12 H12B 0.8900 . ?
N12 H12C 0.8900 . ?
O5 H5A 0.8500 . ?
O5 H5B 0.8500 . ?
O6 H6D 0.8500 . ?
O6 H6E 0.8501 . ?
O7 H7A 0.8500 . ?
O7 H7B 0.8500 . ?

loop_
_geom_hbond_atom_site_label_D
_geom_hbond_atom_site_label_H
_geom_hbond_atom_site_label_A
_geom_hbond_distance_DH
_geom_hbond_distance_HA
_geom_hbond_distance_DA
_geom_hbond_angle_DHA
_geom_hbond_site_symmetry_A
_geom_hbond_publ_flag
N5 H5 O1 0.86 2.18 2.8384(13) 133.6 . yes
N5 H5 O4 0.86 2.38 2.8971(14) 119.0 1_554 yes
N6 H6A O7 0.89 1.89 2.7407(14) 159.7 2_666 yes
N6 H6B N8 0.89 2.67 3.0880(15) 109.9 2_575 yes
N6 H6B O7 0.89 2.04 2.8311(15) 146.9 1_464 yes
N6 H6C O5 0.89 1.98 2.8356(17) 159.9 2_675 yes
N6 H6C O6 0.89 2.56 3.0447(16) 114.9 2_675 yes
N11 H11 N2 0.86 2.42 3.0999(16) 136.4 2_665 yes
N11 H11 O3 0.86 2.04 2.7184(13) 135.6 . yes
N12 H12A O1 0.89 1.89 2.7722(13) 173.1 1_556 yes
N12 H12B O1 0.89 2.09 2.9543(14) 164.0 2_665 yes
N12 H12C O6 0.89 1.88 2.7655(16) 171.4 2_666 yes

loop_
_geom_torsion_atom_site_label_1
_geom_torsion_atom_site_label_2
_geom_torsion_atom_site_label_3
_geom_torsion_atom_site_label_4
_geom_torsion
_geom_torsion_site_symmetry_1
_geom_torsion_site_symmetry_2
_geom_torsion_site_symmetry_3
_geom_torsion_site_symmetry_4
_geom_torsion_publ_flag
N4 C1 C2 O2 1.7(2) . . . . ?
N1 C1 C2 O2 -176.99(13) . . . . ?
N4 C1 C2 N5 -178.76(11) . . . . ?
N1 C1 C2 N5 2.53(18) . . . . ?
N10 C3 C4 O4 3.78(18) . . . . ?
N7 C3 C4 O4 -178.23(11) . . . . ?
N10 C3 C4 N11 -175.09(10) . . . . ?
N7 C3 C4 N11 2.89(17) . . . . ?
N4 C1 N1 O1 -177.01(11) . . . . ?
C2 C1 N1 O1 1.9(2) . . . . ?
N4 C1 N1 N2 0.02(14) . . . . ?
C2 C1 N1 N2 178.89(11) . . . . ?
O1 N1 N2 N3 177.41(10) . . . . ?
C1 N1 N2 N3 0.12(14) . . . . ?
N1 N2 N3 N4 -0.21(14) . . . . ?
N1 C1 N4 N3 -0.14(14) . . . . ?
C2 C1 N4 N3 -179.07(11) . . . . ?
N2 N3 N4 C1 0.22(14) . . . . ?
O2 C2 N5 N6 0.39(19) . . . . ?
C1 C2 N5 N6 -179.12(10) . . . . ?
N10 C3 N7 O3 -179.73(10) . . . . ?
C4 C3 N7 O3 2.01(19) . . . . ?
N10 C3 N7 N8 0.73(13) . . . . ?
C4 C3 N7 N8 -177.53(10) . . . . ?
O3 N7 N8 N9 179.93(10) . . . . ?
C3 N7 N8 N9 -0.50(13) . . . . ?
N7 N8 N9 N10 0.09(13) . . . . ?
N7 C3 N10 N9 -0.65(13) . . . . ?
C4 C3 N10 N9 177.65(10) . . . . ?
N8 N9 N10 C3 0.35(13) . . . . ?
O4 C4 N11 N12 7.47(18) . . . . ?
C3 C4 N11 N12 -173.68(9) . . . . ?
